data_7100987
loop_
_publ_author_name
'Rick Wong'
'Wing-Kit Lo'
'Wai-Yeung Wong'
'Xunjin Zhu'

_publ_section_title
;
Synthesis and crystal structure of the first
lanthanide complex of N-confused porphyrin with an (eta)2 agostic C-H
interaction
;
_journal_name_full 'Chemical Communications'
_journal_paper_doi 10.1039/b415609a
_journal_year 2005
_chemical_formula_sum 'C55 H53 Co N4 O10 P3 Yb'
_chemical_formula_weight 1254.89
_space_group_IT_number 14
_symmetry_cell_setting monoclinic
_symmetry_space_group_name_Hall '-P 2yn'
_symmetry_space_group_name_H-M 'P 1 21/n 1'
_cell_angle_alpha 90.00
_cell_angle_beta 114.9420(10)
_cell_angle_gamma 90.00
_cell_formula_units_Z 4
_cell_length_a 13.7713(8)
_cell_length_b 28.6597(18)
_cell_length_c 14.9785(9)
_cell_measurement_temperature 273(2)
_cell_volume 5360.4(6)
_diffrn_ambient_temperature 273(2)
_exptl_crystal_density_diffrn 1.555
_cod_depositor_comments
;
The following automatic conversions were performed:
'_symmetry_cell_setting' value 'Monoclinic' changed to 'monoclinic'
according to '/home/saulius/struct/CIF-dictionaries/cif_core.dic'
dictionary named 'cif_core.dic' version 2.4.1 from 2010-06-29.

Automatic conversion script
Id: cif_fix_enum 1527 2010-12-29 10:47:43Z saulius 
;
_cod_original_sg_symbol_H-M 'P 21/n'
_cod_database_code 7100987

loop_
_symmetry_equiv_pos_as_xyz
'x, y, z'
'-x+1/2, y+1/2, -z+1/2'
'-x, -y, -z'
'x-1/2, -y-1/2, z-1/2'

loop_
_atom_site_label
_atom_site_type_symbol
_atom_site_fract_x
_atom_site_fract_y
_atom_site_fract_z
_atom_site_U_iso_or_equiv
_atom_site_adp_type
_atom_site_occupancy
_atom_site_symmetry_multiplicity
_atom_site_calc_flag
_atom_site_refinement_flags
_atom_site_disorder_assembly
_atom_site_disorder_group
C1 C 0.8796(10) 0.1560(4) 0.5874(6) 0.100(4) Uani 1 1 d . . .
H1A H 0.9386 0.1338 0.6183 0.121 Uiso 1 1 calc R . .
C2 C 0.7739(11) 0.1523(3) 0.5821(6) 0.091(3) Uani 1 1 d . . .
H2A H 0.7467 0.1264 0.6075 0.109 Uiso 1 1 calc R . .
C3 C 0.7184(8) 0.1915(3) 0.5384(6) 0.081(3) Uani 1 1 d . . .
H3A H 0.6439 0.1979 0.5259 0.097 Uiso 1 1 calc R . .
C4 C 0.7835(7) 0.2205(3) 0.5142(6) 0.068(2) Uani 1 1 d . . .
H4A H 0.7626 0.2509 0.4818 0.081 Uiso 1 1 calc R . .
C5 C 0.8834(7) 0.1999(3) 0.5429(6) 0.075(2) Uani 1 1 d . . .
H5A H 0.9457 0.2134 0.5366 0.090 Uiso 1 1 calc R . .
C6 C 0.7340(8) 0.0142(4) 0.4788(7) 0.097(3) Uani 1 1 d . . .
H6A H 0.6627 0.0205 0.4717 0.145 Uiso 1 1 calc R . .
H6B H 0.7693 -0.0062 0.5340 0.145 Uiso 1 1 calc R . .
H6C H 0.7309 -0.0005 0.4201 0.145 Uiso 1 1 calc R . .
C7 C 0.9964(10) 0.0553(4) 0.4363(10) 0.133(5) Uani 1 1 d . . .
H7A H 0.9721 0.0246 0.4427 0.199 Uiso 1 1 calc R . .
H7B H 1.0711 0.0582 0.4792 0.199 Uiso 1 1 calc R . .
H7C H 0.9858 0.0602 0.3694 0.199 Uiso 1 1 calc R . .
C8 C 0.9828(9) 0.1731(4) 0.2989(10) 0.127(4) Uani 1 1 d . . .
H8A H 0.9504 0.1458 0.2608 0.191 Uiso 1 1 calc R . .
H8B H 1.0557 0.1663 0.3428 0.191 Uiso 1 1 calc R . .
H8C H 0.9812 0.1981 0.2556 0.191 Uiso 1 1 calc R . .
C9 C 0.7386(9) 0.2567(3) 0.2115(7) 0.099(3) Uani 1 1 d . . .
H9A H 0.8064 0.2683 0.2175 0.149 Uiso 1 1 calc R . .
H9B H 0.6901 0.2823 0.2014 0.149 Uiso 1 1 calc R . .
H9C H 0.7096 0.2357 0.1564 0.149 Uiso 1 1 calc R . .
C10 C 0.4474(8) 0.0957(3) 0.3507(7) 0.090(3) Uani 1 1 d . . .
H10A H 0.4488 0.0770 0.2981 0.136 Uiso 1 1 calc R . .
H10B H 0.3936 0.1194 0.3240 0.136 Uiso 1 1 calc R . .
H10C H 0.4313 0.0763 0.3950 0.136 Uiso 1 1 calc R . .
C11 C 0.4854(7) 0.2158(3) 0.2310(7) 0.083(3) Uani 1 1 d . . .
H11A H 0.5382 0.2279 0.2111 0.124 Uiso 1 1 calc R . .
H11B H 0.4417 0.2409 0.2358 0.124 Uiso 1 1 calc R . .
H11C H 0.4412 0.1936 0.1832 0.124 Uiso 1 1 calc R . .
C12 C 0.5517(6) -0.1094(2) 0.2495(6) 0.0575(18) Uani 1 1 d . . .
H12A H 0.5782 -0.1191 0.2048 0.069 Uiso 1 1 calc R . .
C13 C 0.5358(7) -0.1421(3) 0.3112(7) 0.081(3) Uani 1 1 d . . .
H13A H 0.5512 -0.1734 0.3069 0.097 Uiso 1 1 calc R . .
C14 C 0.4979(6) -0.1284(3) 0.3771(7) 0.081(3) Uani 1 1 d . . .
H14A H 0.4892 -0.1503 0.4190 0.097 Uiso 1 1 calc R . .
C15 C 0.4726(6) -0.0829(3) 0.3822(6) 0.069(2) Uani 1 1 d . . .
H15A H 0.4448 -0.0738 0.4263 0.082 Uiso 1 1 calc R . .
C16 C 0.4882(5) -0.0502(3) 0.3219(5) 0.0503(16) Uani 1 1 d . . .
H16A H 0.4716 -0.0191 0.3266 0.060 Uiso 1 1 calc R . .
C17 C 0.5283(5) -0.0627(2) 0.2543(5) 0.0420(14) Uani 1 1 d . . .
C18 C 0.5518(4) -0.02694(19) 0.1946(4) 0.0351(13) Uani 1 1 d . . .
C19 C 0.6551(4) -0.02579(18) 0.1968(4) 0.0347(13) Uani 1 1 d . . .
C20 C 0.6928(5) 0.0005(2) 0.1384(5) 0.0362(13) Uani 1 1 d . . .
C21 C 0.8040(5) -0.0063(2) 0.1761(5) 0.0385(13) Uani 1 1 d . . .
C22 C 0.8292(5) -0.0378(2) 0.2569(5) 0.0414(14) Uani 1 1 d . . .
H22A H 0.8978 -0.0488 0.2956 0.050 Uiso 1 1 calc R . .
C23 C 0.8803(5) 0.0160(2) 0.1502(5) 0.0431(15) Uani 1 1 d . . .
C24 C 0.9885(5) -0.0055(2) 0.1830(5) 0.0460(15) Uani 1 1 d . . .
C25 C 1.0818(5) 0.0204(3) 0.2243(6) 0.065(2) Uani 1 1 d . . .
H25A H 1.0782 0.0523 0.2337 0.078 Uiso 1 1 calc R . .
C26 C 1.1812(6) -0.0011(4) 0.2521(7) 0.081(3) Uani 1 1 d . . .
H26A H 1.2435 0.0166 0.2797 0.097 Uiso 1 1 calc R . .
C27 C 1.1875(6) -0.0481(4) 0.2389(7) 0.076(3) Uani 1 1 d . . .
H27A H 1.2539 -0.0622 0.2568 0.091 Uiso 1 1 calc R . .
C28 C 1.0962(6) -0.0741(3) 0.1994(6) 0.068(2) Uani 1 1 d . . .
H28A H 1.1005 -0.1062 0.1920 0.082 Uiso 1 1 calc R . .
C29 C 0.9977(5) -0.0530(2) 0.1704(5) 0.0543(17) Uani 1 1 d . . .
H29A H 0.9359 -0.0710 0.1418 0.065 Uiso 1 1 calc R . .
C30 C 0.8577(5) 0.0572(2) 0.0965(5) 0.0441(15) Uani 1 1 d . . .
C31 C 0.9218(5) 0.0778(3) 0.0509(6) 0.0578(19) Uani 1 1 d . . .
H31A H 0.9848 0.0657 0.0517 0.069 Uiso 1 1 calc R . .
C32 C 0.8736(5) 0.1178(2) 0.0073(6) 0.0557(18) Uani 1 1 d . . .
H32A H 0.8975 0.1383 -0.0271 0.067 Uiso 1 1 calc R . .
C33 C 0.7781(5) 0.1228(2) 0.0236(5) 0.0420(14) Uani 1 1 d . . .
C34 C 0.7043(5) 0.1595(2) -0.0140(4) 0.0398(14) Uani 1 1 d . . .
C35 C 0.7347(5) 0.1992(2) -0.0642(5) 0.0520(17) Uani 1 1 d . . .
C36 C 0.7900(12) 0.2360(4) -0.0142(9) 0.161(7) Uani 1 1 d . . .
H36A H 0.8116 0.2376 0.0536 0.193 Uiso 1 1 calc R . .
C37 C 0.8158(15) 0.2727(4) -0.0634(11) 0.178(8) Uani 1 1 d . . .
H37A H 0.8529 0.2985 -0.0278 0.213 Uiso 1 1 calc R . .
C38 C 0.7890(11) 0.2709(4) -0.1568(10) 0.112(4) Uani 1 1 d . . .
H38A H 0.8034 0.2960 -0.1886 0.134 Uiso 1 1 calc R . .
C39 C 0.7421(10) 0.2342(4) -0.2062(8) 0.116(4) Uani 1 1 d . . .
H39A H 0.7280 0.2319 -0.2725 0.140 Uiso 1 1 calc R . .
C40 C 0.7123(8) 0.1979(3) -0.1599(7) 0.097(3) Uani 1 1 d . . .
H40A H 0.6760 0.1722 -0.1970 0.116 Uiso 1 1 calc R . .
C41 C 0.6030(5) 0.1619(2) -0.0136(4) 0.0397(14) Uani 1 1 d . . .
C42 C 0.5251(5) 0.1978(2) -0.0580(5) 0.0469(15) Uani 1 1 d . . .
H42A H 0.5349 0.2247 -0.0878 0.056 Uiso 1 1 calc R . .
C43 C 0.4361(5) 0.1859(2) -0.0491(5) 0.0444(15) Uani 1 1 d . . .
H43A H 0.3731 0.2032 -0.0710 0.053 Uiso 1 1 calc R . .
C44 C 0.4547(5) 0.1415(2) 0.0004(4) 0.0377(13) Uani 1 1 d . . .
C45 C 0.3785(4) 0.1156(2) 0.0194(4) 0.0377(13) Uani 1 1 d . . .
C46 C 0.2694(5) 0.1373(2) -0.0123(5) 0.0427(14) Uani 1 1 d . . .
C47 C 0.2316(5) 0.1486(2) 0.0576(6) 0.0547(17) Uani 1 1 d . . .
H47A H 0.2721 0.1413 0.1235 0.066 Uiso 1 1 calc R . .
C48 C 0.1327(6) 0.1710(3) 0.0290(7) 0.072(2) Uani 1 1 d . . .
H48A H 0.1079 0.1789 0.0760 0.086 Uiso 1 1 calc R . .
C49 C 0.0723(6) 0.1812(3) -0.0684(8) 0.075(3) Uani 1 1 d . . .
H49A H 0.0067 0.1961 -0.0875 0.090 Uiso 1 1 calc R . .
C50 C 0.1086(6) 0.1694(3) -0.1370(7) 0.067(2) Uani 1 1 d . . .
H50A H 0.0676 0.1764 -0.2029 0.081 Uiso 1 1 calc R . .
C51 C 0.2054(5) 0.1472(2) -0.1096(5) 0.0516(16) Uani 1 1 d . . .
H51A H 0.2281 0.1386 -0.1576 0.062 Uiso 1 1 calc R . .
C52 C 0.3964(4) 0.0710(2) 0.0649(4) 0.0359(13) Uani 1 1 d . . .
C53 C 0.3139(5) 0.0425(2) 0.0737(4) 0.0399(14) Uani 1 1 d . . .
H53A H 0.2417 0.0500 0.0506 0.048 Uiso 1 1 calc R . .
C54 C 0.3609(5) 0.0035(2) 0.1210(4) 0.0406(14) Uani 1 1 d . . .
H54A H 0.3272 -0.0212 0.1369 0.049 Uiso 1 1 calc R . .
C55 C 0.4729(4) 0.0064(2) 0.1431(4) 0.0353(13) Uani 1 1 d . . .
Co1 Co 0.76841(7) 0.15656(3) 0.44194(6) 0.0468(2) Uani 1 1 d . . .
N1 N 0.7432(4) -0.04944(18) 0.2697(4) 0.0495(13) Uani 1 1 d . . .
N2 N 0.7702(4) 0.08558(16) 0.0779(4) 0.0389(11) Uani 1 1 d . . .
N3 N 0.5592(4) 0.12795(16) 0.0234(4) 0.0373(11) Uani 1 1 d . . .
N4 N 0.4917(4) 0.04827(15) 0.1067(3) 0.0334(10) Uani 1 1 d . . .
O1 O 0.7870(14) 0.0529(2) 0.4932(5) 0.257(9) Uani 1 1 d . . .
O2 O 0.9414(7) 0.0866(4) 0.4604(6) 0.173(5) Uani 1 1 d . . .
O3 O 0.7599(4) 0.06454(16) 0.3200(4) 0.0680(14) Uani 1 1 d . . .
O4 O 0.9258(5) 0.1864(3) 0.3539(5) 0.131(3) Uani 1 1 d . . .
O5 O 0.7524(6) 0.23311(18) 0.2968(4) 0.098(2) Uani 1 1 d . . .
O6 O 0.7582(4) 0.15274(17) 0.2249(4) 0.0669(14) Uani 1 1 d . . .
O7 O 0.5474(5) 0.1167(2) 0.4017(4) 0.0870(19) Uani 1 1 d . . .
O8 O 0.5364(6) 0.1940(2) 0.3225(5) 0.111(3) Uani 1 1 d . . .
O9 O 0.5737(4) 0.12314(18) 0.2451(4) 0.0639(13) Uani 1 1 d . . .
O10 O 0.8254(11) 0.8655(5) 0.3954(13) 0.290(9) Uani 1 1 d . . .
P1 P 0.8094(2) 0.08591(8) 0.42097(16) 0.0786(7) Uani 1 1 d . . .
P2 P 0.80083(18) 0.18006(7) 0.31971(15) 0.0639(5) Uani 1 1 d . . .
P3 P 0.60113(16) 0.14620(7) 0.34233(14) 0.0580(5) Uani 1 1 d . . .
Yb1 Yb 0.660562(19) 0.087633(8) 0.166513(18) 0.03353(9) Uani 1 1 d . . .
H20 H 0.654(5) 0.010(2) 0.078(5) 0.036(17) Uiso 1 1 d . . .

loop_
_atom_site_aniso_label
_atom_site_aniso_U_11
_atom_site_aniso_U_22
_atom_site_aniso_U_33
_atom_site_aniso_U_23
_atom_site_aniso_U_13
_atom_site_aniso_U_12
C1 0.125(9) 0.090(7) 0.037(5) -0.026(5) -0.015(5) 0.033(7)
C2 0.157(11) 0.075(6) 0.039(5) -0.014(4) 0.040(6) -0.029(7)
C3 0.109(7) 0.093(7) 0.055(5) -0.031(5) 0.048(5) -0.021(6)
C4 0.098(6) 0.055(4) 0.051(5) -0.017(4) 0.033(5) -0.011(4)
C5 0.077(6) 0.085(6) 0.057(5) -0.035(5) 0.023(4) -0.026(5)
C6 0.097(7) 0.121(9) 0.082(7) -0.002(6) 0.047(6) -0.013(6)
C7 0.107(9) 0.120(10) 0.166(13) -0.006(9) 0.054(9) 0.022(8)
C8 0.101(8) 0.146(11) 0.163(12) -0.025(9) 0.084(9) -0.029(8)
C9 0.151(10) 0.071(6) 0.084(7) 0.012(5) 0.058(7) 0.001(6)
C10 0.088(7) 0.098(7) 0.080(6) -0.003(5) 0.030(5) -0.035(5)
C11 0.090(6) 0.070(5) 0.087(7) 0.016(5) 0.036(6) 0.015(5)
C12 0.067(5) 0.047(4) 0.073(5) 0.003(4) 0.044(4) -0.006(3)
C13 0.093(6) 0.054(5) 0.117(8) 0.027(5) 0.066(6) 0.005(4)
C14 0.069(5) 0.090(6) 0.098(7) 0.049(5) 0.050(5) 0.005(5)
C15 0.053(4) 0.109(7) 0.059(5) 0.025(5) 0.038(4) 0.008(4)
C16 0.043(4) 0.067(4) 0.047(4) 0.009(3) 0.026(3) 0.004(3)
C17 0.040(3) 0.046(4) 0.043(4) 0.006(3) 0.020(3) -0.004(3)
C18 0.042(3) 0.036(3) 0.034(3) -0.005(3) 0.023(3) -0.009(3)
C19 0.040(3) 0.029(3) 0.040(3) -0.004(2) 0.022(3) -0.002(2)
C20 0.039(3) 0.035(3) 0.041(4) -0.002(3) 0.023(3) -0.003(3)
C21 0.038(3) 0.038(3) 0.045(4) -0.005(3) 0.024(3) -0.002(2)
C22 0.040(3) 0.043(3) 0.045(4) 0.004(3) 0.022(3) 0.004(3)
C23 0.038(3) 0.050(4) 0.048(4) -0.006(3) 0.025(3) -0.001(3)
C24 0.035(3) 0.065(4) 0.046(4) 0.001(3) 0.025(3) -0.002(3)
C25 0.043(4) 0.080(5) 0.069(5) 0.006(4) 0.022(4) -0.007(4)
C26 0.041(4) 0.117(8) 0.078(6) 0.014(6) 0.020(4) -0.016(5)
C27 0.047(5) 0.106(7) 0.081(6) 0.031(5) 0.033(4) 0.021(5)
C28 0.061(5) 0.082(5) 0.072(5) 0.013(4) 0.038(4) 0.019(4)
C29 0.048(4) 0.062(4) 0.059(5) 0.003(4) 0.029(4) 0.005(3)
C30 0.041(3) 0.050(4) 0.049(4) -0.003(3) 0.027(3) -0.009(3)
C31 0.046(4) 0.075(5) 0.067(5) 0.004(4) 0.039(4) 0.000(3)
C32 0.053(4) 0.062(4) 0.068(5) 0.013(4) 0.040(4) -0.007(3)
C33 0.045(3) 0.046(3) 0.046(4) -0.006(3) 0.029(3) -0.011(3)
C34 0.047(3) 0.044(3) 0.037(3) -0.005(3) 0.025(3) -0.014(3)
C35 0.061(4) 0.049(4) 0.065(5) 0.003(3) 0.044(4) -0.006(3)
C36 0.284(17) 0.142(10) 0.109(9) -0.069(8) 0.135(11) -0.155(12)
C37 0.32(2) 0.116(10) 0.157(13) -0.066(9) 0.165(15) -0.148(12)
C38 0.177(12) 0.065(6) 0.144(11) 0.008(7) 0.117(10) -0.026(7)
C39 0.154(11) 0.126(10) 0.089(8) 0.028(7) 0.071(8) -0.026(8)
C40 0.134(9) 0.096(7) 0.067(6) 0.010(5) 0.049(6) -0.044(6)
C41 0.049(4) 0.038(3) 0.036(3) 0.001(3) 0.021(3) -0.009(3)
C42 0.057(4) 0.036(3) 0.059(4) 0.008(3) 0.035(3) -0.001(3)
C43 0.044(3) 0.038(3) 0.054(4) 0.001(3) 0.023(3) 0.003(3)
C44 0.039(3) 0.041(3) 0.038(3) -0.002(3) 0.021(3) 0.001(3)
C45 0.040(3) 0.041(3) 0.034(3) 0.002(3) 0.018(3) -0.001(3)
C46 0.038(3) 0.037(3) 0.055(4) 0.000(3) 0.021(3) -0.007(3)
C47 0.043(4) 0.062(4) 0.063(5) 0.004(4) 0.026(4) 0.001(3)
C48 0.057(5) 0.074(5) 0.106(7) -0.002(5) 0.055(5) 0.005(4)
C49 0.037(4) 0.062(5) 0.122(8) 0.019(5) 0.030(5) 0.007(3)
C50 0.048(4) 0.060(5) 0.079(6) 0.024(4) 0.012(4) 0.000(4)
C51 0.045(4) 0.050(4) 0.050(4) 0.005(3) 0.011(3) -0.003(3)
C52 0.039(3) 0.040(3) 0.032(3) -0.004(2) 0.017(3) -0.006(2)
C53 0.032(3) 0.052(4) 0.039(3) 0.002(3) 0.017(3) -0.009(3)
C54 0.038(3) 0.048(4) 0.042(3) 0.000(3) 0.023(3) -0.010(3)
C55 0.038(3) 0.042(3) 0.032(3) -0.005(3) 0.021(3) -0.010(3)
Co1 0.0624(6) 0.0422(5) 0.0351(5) -0.0075(4) 0.0198(4) -0.0114(4)
N1 0.053(3) 0.044(3) 0.058(4) -0.002(3) 0.029(3) -0.001(2)
N2 0.040(3) 0.041(3) 0.043(3) -0.002(2) 0.024(2) -0.006(2)
N3 0.040(3) 0.041(3) 0.038(3) 0.006(2) 0.023(2) -0.007(2)
N4 0.036(3) 0.033(2) 0.036(3) -0.004(2) 0.020(2) -0.006(2)
O1 0.62(3) 0.050(4) 0.042(4) -0.003(3) 0.079(8) -0.065(8)
O2 0.105(6) 0.215(10) 0.114(6) -0.087(7) -0.037(5) 0.089(6)
O3 0.095(4) 0.049(3) 0.045(3) -0.006(2) 0.015(3) 0.008(3)
O4 0.090(5) 0.233(9) 0.090(5) -0.070(6) 0.058(4) -0.085(5)
O5 0.186(7) 0.044(3) 0.068(4) -0.005(3) 0.058(4) -0.022(4)
O6 0.096(4) 0.060(3) 0.055(3) -0.014(2) 0.041(3) -0.032(3)
O7 0.079(4) 0.134(5) 0.063(4) -0.023(4) 0.045(3) -0.042(4)
O8 0.134(6) 0.114(5) 0.065(4) -0.020(4) 0.022(4) 0.068(5)
O9 0.057(3) 0.084(4) 0.051(3) -0.018(3) 0.025(3) 0.000(3)
O10 0.219(13) 0.177(12) 0.311(19) -0.011(12) -0.046(12) -0.050(10)
P1 0.1059(18) 0.0589(12) 0.0455(11) -0.0047(10) 0.0071(12) 0.0151(12)
P2 0.0804(14) 0.0603(12) 0.0555(12) -0.0146(9) 0.0332(11) -0.0292(10)
P3 0.0634(12) 0.0672(12) 0.0482(11) -0.0104(9) 0.0283(10) -0.0003(9)
Yb1 0.03629(14) 0.03522(14) 0.03324(14) -0.00302(11) 0.01873(11) -0.00588(11)

loop_
_geom_bond_atom_site_label_1
_geom_bond_atom_site_label_2
_geom_bond_distance
_geom_bond_site_symmetry_2
_geom_bond_publ_flag
C1 C2 1.427(14) . ?
C1 C5 1.436(14) . ?
C1 Co1 2.068(8) . ?
C1 H1A 0.9800 . ?
C2 C3 1.360(13) . ?
C2 Co1 2.071(8) . ?
C2 H2A 0.9800 . ?
C3 C4 1.381(11) . ?
C3 Co1 2.098(8) . ?
C3 H3A 0.9800 . ?
C4 C5 1.389(12) . ?
C4 Co1 2.094(7) . ?
C4 H4A 0.9800 . ?
C5 Co1 2.078(7) . ?
C5 H5A 0.9800 . ?
C6 O1 1.295(13) . ?
C6 H6A 0.9600 . ?
C6 H6B 0.9600 . ?
C6 H6C 0.9600 . ?
C7 O2 1.320(12) . ?
C7 H7A 0.9600 . ?
C7 H7B 0.9600 . ?
C7 H7C 0.9600 . ?
C8 O4 1.409(12) . ?
C8 H8A 0.9600 . ?
C8 H8B 0.9600 . ?
C8 H8C 0.9600 . ?
C9 O5 1.386(10) . ?
C9 H9A 0.9600 . ?
C9 H9B 0.9600 . ?
C9 H9C 0.9600 . ?
C10 O7 1.398(9) . ?
C10 H10A 0.9600 . ?
C10 H10B 0.9600 . ?
C10 H10C 0.9600 . ?
C11 O8 1.397(10) . ?
C11 H11A 0.9600 . ?
C11 H11B 0.9600 . ?
C11 H11C 0.9600 . ?
C12 C17 1.384(9) . ?
C12 C13 1.396(10) . ?
C12 H12A 0.9300 . ?
C13 C14 1.354(12) . ?
C13 H13A 0.9300 . ?
C14 C15 1.361(12) . ?
C14 H14A 0.9300 . ?
C15 C16 1.380(9) . ?
C15 H15A 0.9300 . ?
C16 C17 1.389(9) . ?
C16 H16A 0.9300 . ?
C17 C18 1.483(8) . ?
C18 C55 1.408(8) . ?
C18 C19 1.409(7) . ?
C19 C20 1.409(8) . ?
C19 N1 1.417(8) . ?
C20 C21 1.405(8) . ?
C20 Yb1 2.601(6) . ?
C20 H20 0.88(6) . ?
C21 C23 1.416(8) . ?
C21 C22 1.430(8) . ?
C22 N1 1.320(8) . ?
C22 H22A 0.9300 . ?
C23 C30 1.389(9) . ?
C23 C24 1.491(8) . ?
C24 C25 1.383(9) . ?
C24 C29 1.388(9) . ?
C25 C26 1.396(11) . ?
C25 H25A 0.9300 . ?
C26 C27 1.370(12) . ?
C26 H26A 0.9300 . ?
C27 C28 1.364(12) . ?
C27 H27A 0.9300 . ?
C28 C29 1.378(9) . ?
C28 H28A 0.9300 . ?
C29 H29A 0.9300 . ?
C30 N2 1.382(8) . ?
C30 C31 1.450(8) . ?
C31 C32 1.346(10) . ?
C31 H31A 0.9300 . ?
C32 C33 1.443(8) . ?
C32 H32A 0.9300 . ?
C33 N2 1.374(7) . ?
C33 C34 1.403(9) . ?
C34 C41 1.400(8) . ?
C34 C35 1.517(8) . ?
C35 C40 1.333(11) . ?
C35 C36 1.333(11) . ?
C36 C37 1.412(14) . ?
C36 H36A 0.9300 . ?
C37 C38 1.288(16) . ?
C37 H37A 0.9300 . ?
C38 C39 1.291(15) . ?
C38 H38A 0.9300 . ?
C39 C40 1.405(12) . ?
C39 H39A 0.9300 . ?
C40 H40A 0.9300 . ?
C41 N3 1.378(7) . ?
C41 C42 1.432(8) . ?
C42 C43 1.332(8) . ?
C42 H42A 0.9300 . ?
C43 C44 1.440(8) . ?
C43 H43A 0.9300 . ?
C44 N3 1.386(7) . ?
C44 C45 1.409(8) . ?
C45 C52 1.420(8) . ?
C45 C46 1.506(8) . ?
C46 C51 1.377(9) . ?
C46 C47 1.391(9) . ?
C47 C48 1.399(10) . ?
C47 H47A 0.9300 . ?
C48 C49 1.372(12) . ?
C48 H48A 0.9300 . ?
C49 C50 1.361(12) . ?
C49 H49A 0.9300 . ?
C50 C51 1.375(10) . ?
C50 H50A 0.9300 . ?
C51 H51A 0.9300 . ?
C52 N4 1.359(7) . ?
C52 C53 1.450(7) . ?
C53 C54 1.336(8) . ?
C53 H53A 0.9300 . ?
C54 C55 1.436(8) . ?
C54 H54A 0.9300 . ?
C55 N4 1.387(7) . ?
Co1 P1 2.160(2) . ?
Co1 P2 2.167(2) . ?
Co1 P3 2.173(2) . ?
N2 Yb1 2.395(5) . ?
N3 Yb1 2.314(5) . ?
N4 Yb1 2.393(4) . ?
O1 P1 1.563(9) . ?
O2 P1 1.658(9) . ?
O3 P1 1.503(5) . ?
O3 Yb1 2.223(5) . ?
O4 P2 1.586(7) . ?
O5 P2 1.637(6) . ?
O6 P2 1.507(5) . ?
O6 Yb1 2.250(4) . ?
O7 P3 1.615(6) . ?
O8 P3 1.592(6) . ?
O9 P3 1.496(5) . ?
O9 Yb1 2.245(5) . ?
P1 Yb1 3.484(2) . ?
P2 Yb1 3.5036(19) . ?
P3 Yb1 3.4986(18) . ?
Yb1 H20 2.57(6) . ?
